data_1008123
loop_
_publ_author_name
'Bourgault, M'
'Fourcade, R'
'Mascherpa, G'

_publ_section_title
;
Mise en evidence de l'entite Sb~2~ F~4~ O dans un compose d'addition
moleculaire avec l'uree etude structurale de ((N H~2~)~2~ C O)~2~ Sb~2~
F~4~ O
;
_journal_coden_ASTM JSSCBI
_journal_name_full 'Journal of Solid State Chemistry'
_journal_page_first 214
_journal_page_last 220
_journal_paper_doi 10.1016/0022-4596(81)90159-6
_journal_volume 36
_journal_year 1981
_chemical_formula_structural '((N H2)2 C O)2 Sb2 F4 O'
_chemical_formula_sum 'C2 H8 F4 N4 O3 Sb2'
_chemical_name_systematic 'Bis(urea) antimony tetrafluoride oxide'
_space_group_IT_number 15
_symmetry_cell_setting monoclinic
_symmetry_Int_Tables_number 15
_symmetry_space_group_name_Hall '-C 2yc'
_symmetry_space_group_name_H-M 'C 1 2/c 1'
_cell_angle_alpha 90
_cell_angle_beta 122.32(3)
_cell_angle_gamma 90
_cell_formula_units_Z 8
_cell_length_a 19.98(1)
_cell_length_b 8.152(3)
_cell_length_c 15.089(7)
_cell_volume 2076.9
_exptl_crystal_density_meas 2.9
_refine_ls_R_factor_all 0.046
_cod_depositor_comments
;
 Removing dummy H atoms since the hydrogen atoms they represent are already
 marked using the _atom_site_attached_hydrogens data item.

 Antanas Vaitkus,
 2017-09-11

 Correcting the _chemical_formula_sum data item value by changing it from
 'F4 H8 N4 O3 Sb2' to 'C2 H8 F4 N4 O3 Sb2'.

 Antanas Vaitkus,
 2017-09-11
;
_cod_original_formula_sum 'H8 F4 N4 O3 Sb2'
_cod_database_code 1008123

loop_
_symmetry_equiv_pos_as_xyz
x,y,z
-x,y,1/2-z
-x,-y,-z
x,-y,1/2+z
1/2+x,1/2+y,z
1/2-x,1/2+y,1/2-z
1/2-x,1/2-y,-z
1/2+x,1/2-y,1/2+z

loop_
_atom_site_aniso_label
_atom_site_aniso_U_11
_atom_site_aniso_U_12
_atom_site_aniso_U_13
_atom_site_aniso_U_22
_atom_site_aniso_U_23
_atom_site_aniso_U_33
Sb1 0.0036 0.0011 0.0129 0.0164 -0.0018 0.0246
Sb2 0.0043 0.0007 0.0122 0.0168 0.0059 0.021
F1 0.007 0.0064 0.039 0.0245 -0.014 0.0046
F2 0.0066 -0.005 0.014 0.029 0.0076 0.024
F3 0.01 -0.009 0.046 0.014 -0.021 0.056
F4 0.0064 -0.0015 0.038 0.041 -0.022 0.038
O1 0.0041 -0.006 0.008 0.019 0.001 0.02
O2 0.0068 -0.006 0.037 0.016 -0.014 0.047
O3 0.0062 -0.011 0.039 0.021 0.012 0.062
N1 0.0091 0.006 0.048 0.025 0.005 0.055
N2 0.0098 -0.024 0.055 0.031 -0.006 0.044
N3 0.0084 0.01 0.065 0.034 0.003 0.066
N4 0.0084 0.022 0.048 0.03 0.011 0.058
C1 0.0051 0.003 0.026 0.027 -0.007 0.025
C2 0.0067 0.01 0.011 0.019 0.003 0.023

loop_
_atom_site_label
_atom_site_type_symbol
_atom_site_symmetry_multiplicity
_atom_site_Wyckoff_symbol
_atom_site_fract_x
_atom_site_fract_y
_atom_site_fract_z
_atom_site_occupancy
_atom_site_attached_hydrogens
_atom_site_calc_flag
Sb1 Sb3+ 8 f 0.17936(4) 0.29998(9) 0.34455(6) 1. 0 d
Sb2 Sb3+ 8 f 0.9972(4) 0.40868(9) 0.12234(6) 1. 0 d
F1 F1- 8 f 0.1275(4) 0.8870(9) 0.8699(6) 1. 0 d
F2 F1- 8 f 0.1961(4) 0.6147(8) 0.9756(6) 1. 0 d
F3 F1- 8 f 0.4709(5) 0.8607(9) 0.6277(7) 1. 0 d
F4 F1- 8 f 0.0748(4) 0.497(1) 0.5958(6) 1. 0 d
O1 O2- 8 f 0.0763(5) 0.5898(9) 0.7740(6) 1. 0 d
O2 O2- 8 f 0.08508(5) 0.171(1) 0.1443(8) 1. 0 d
O3 O2- 8 f 0.2366(6) 0.559(1) 0.3469(8) 1. 0 d
N1 N3- 8 f 0.333(1) 0.744(1) 0.632(1) 1. 2 d
N2 N3- 8 f 0.117(1) 0.091(1) 0.633(1) 1. 2 d
N3 N3- 8 f 0.996(1) 0.964(2) 0.371(1) 1. 2 d
N4 N3- 8 f 0.212(1) 0.312(1) 0.115(1) 1. 2 d
C1 C4+ 8 f 0.270(1) 0.205(2) 0.133(1) 1. 0 d
C2 C4+ 8 f 0.069(1) 0.981(2) 0.636(1) 1. 0 d

loop_
_atom_type_symbol
_atom_type_oxidation_number
Sb3+ 3.000
F1- -1.000
O2- -2.000
N3- -3.000
C4+ 4.000
